data_2016251
loop_
_publ_author_name
'B\"ohme, Uwe'
'Bendrath, Franziska'
'G\"unther, Betty'

_publ_section_title
;
 2,2-Dichloro-1,3-bis(trimethylsilyl)-1,3-diaza-2-silacyclopentane
;
_journal_coeditor_code GA3074
_journal_issue 11
_journal_name_full 'Acta Crystallographica Section C'
_journal_page_first o631
_journal_page_last o632
_journal_paper_doi 10.1107/S0108270107045969
_journal_volume 63
_journal_year 2007
_chemical_formula_iupac 'C8 H22 Cl2 N2 Si3'
_chemical_formula_moiety 'C8 H22 Cl2 N2 Si3'
_chemical_formula_sum 'C8 H22 Cl2 N2 Si3'
_chemical_formula_weight 301.45
_chemical_melting_point 356
_chemical_name_systematic
;
2,2-Dichloro-1,3-bis(trimethylsilyl)-1,3-diaza-2-silacyclopentane
;
_space_group_IT_number 60
_symmetry_cell_setting orthorhombic
_symmetry_space_group_name_Hall '-P 2n 2ab'
_symmetry_space_group_name_H-M 'P b c n'
_atom_sites_solution_hydrogens geom
_atom_sites_solution_primary direct
_atom_sites_solution_secondary difmap
_audit_creation_method SHELXL-97
_cell_angle_alpha 90.00
_cell_angle_beta 90.00
_cell_angle_gamma 90.00
_cell_formula_units_Z 4
_cell_length_a 6.8227(2)
_cell_length_b 13.4226(4)
_cell_length_c 17.5317(5)
_cell_measurement_reflns_used 6642
_cell_measurement_temperature 153(2)
_cell_measurement_theta_max 29.94
_cell_measurement_theta_min 2.32
_cell_volume 1605.52(8)
_computing_cell_refinement 'SAINT (Bruker, 2004)'
_computing_data_collection 'SMART (Bruker, 2004)'
_computing_data_reduction 'SAINT (Bruker, 2004)'
_computing_molecular_graphics 'XP in SHELXTL-Plus (Sheldrick, 1991)'
_computing_publication_material 'SHELXL97 (Sheldrick, 1997)'
_computing_structure_refinement 'SHELXL97 (Sheldrick, 1997)'
_computing_structure_solution 'SHELXS97 (Sheldrick, 1997)'
_diffrn_ambient_temperature 153(2)
_diffrn_measured_fraction_theta_full 1.000
_diffrn_measured_fraction_theta_max 1.000
_diffrn_measurement_device_type 'Bruker SMART CCD area-detector'
_diffrn_measurement_method '\f and \w'
_diffrn_radiation_monochromator graphite
_diffrn_radiation_source 'sealed tube'
_diffrn_radiation_type MoK\a
_diffrn_radiation_wavelength 0.71073
_diffrn_reflns_av_R_equivalents 0.0273
_diffrn_reflns_av_sigmaI/netI 0.0161
_diffrn_reflns_limit_h_max 9
_diffrn_reflns_limit_h_min -9
_diffrn_reflns_limit_k_max 19
_diffrn_reflns_limit_k_min -19
_diffrn_reflns_limit_l_max 25
_diffrn_reflns_limit_l_min -25
_diffrn_reflns_number 18751
_diffrn_reflns_theta_full 30.67
_diffrn_reflns_theta_max 30.67
_diffrn_reflns_theta_min 2.32
_exptl_absorpt_coefficient_mu 0.606
_exptl_absorpt_correction_T_max 0.8160
_exptl_absorpt_correction_T_min 0.7516
_exptl_absorpt_correction_type multi-scan
_exptl_absorpt_process_details '(SADABS; Sheldrick, 1996)'
_exptl_crystal_colour colourless
_exptl_crystal_density_diffrn 1.247
_exptl_crystal_density_method 'not measured'
_exptl_crystal_description Prism
_exptl_crystal_F_000 640
_exptl_crystal_size_max 0.50
_exptl_crystal_size_mid 0.45
_exptl_crystal_size_min 0.35
_refine_diff_density_max 0.378
_refine_diff_density_min -0.178
_refine_ls_extinction_method none
_refine_ls_goodness_of_fit_ref 0.968
_refine_ls_hydrogen_treatment mixed
_refine_ls_matrix_type full
_refine_ls_number_parameters 80
_refine_ls_number_reflns 2488
_refine_ls_number_restraints 0
_refine_ls_restrained_S_all 0.968
_refine_ls_R_factor_all 0.0314
_refine_ls_R_factor_gt 0.0253
_refine_ls_shift/su_max 0.001
_refine_ls_shift/su_mean 0.000
_refine_ls_structure_factor_coef Fsqd
_refine_ls_weighting_details 'calc w=1/[\s^2^(Fo^2^)+(0.0371P)^2^+0.5172P] where P=(Fo^2^+2Fc^2^)/3'
_refine_ls_weighting_scheme calc
_refine_ls_wR_factor_gt 0.0644
_refine_ls_wR_factor_ref 0.0683
_reflns_number_gt 2143
_reflns_number_total 2488
_reflns_threshold_expression I>2sigma(I)
_cod_data_source_file ga3074.cif
_cod_data_source_block I
_cod_depositor_comments
;
The following automatic conversions were performed:
'_symmetry_cell_setting' value 'Orthorhombic' changed to 'orthorhombic'
according to '/home/saulius/struct/CIF-dictionaries/cif_core.dic'
dictionary named 'cif_core.dic' version 2.4.1 from
2010-06-29.

'_geom_angle_publ_flag' value 'Y' changed to 'y' according to
'/home/saulius/struct/CIF-dictionaries/cif_core.dic' dictionary named
'cif_core.dic' version 2.4.1 from 2010-06-29.

Automatic conversion script
Id: cif_fix_enum 1527 2010-12-29 10:47:43Z saulius 

The following automatic conversions were performed:

'_symmetry_cell_setting' value 'Orthorhombic' changed to
'orthorhombic' according to
/home/saulius/struct/CIF-dictionaries/cif_core.dic dictionary named
'cif_core.dic' version 2.4.1 from
2010-06-29.

'_geom_angle_publ_flag' value 'Y' changed to 'y'
according to /home/saulius/struct/CIF-dictionaries/cif_core.dic
dictionary named 'cif_core.dic' version 2.4.1 from 2010-06-29.

Automatic conversion script
Id: cif_fix_values 1715 2011-07-08 13:25:40Z adriana 
;
_cod_database_code 2016251
_cod_database_fobs_code 2016251

loop_
_symmetry_equiv_pos_as_xyz
'x, y, z'
'-x+1/2, -y+1/2, z+1/2'
'-x, y, -z+1/2'
'x+1/2, -y+1/2, -z'
'-x, -y, -z'
'x-1/2, y-1/2, -z-1/2'
'x, -y, z-1/2'
'-x-1/2, y-1/2, z'

loop_
_atom_site_type_symbol
_atom_site_label
_atom_site_fract_x
_atom_site_fract_y
_atom_site_fract_z
_atom_site_U_iso_or_equiv
_atom_site_adp_type
_atom_site_calc_flag
_atom_site_refinement_flags
_atom_site_occupancy
Si Si1 0.0000 0.47382(3) 0.2500 0.02097(9) Uani d S 1
Si Si2 0.27136(5) 0.40677(2) 0.113829(16) 0.02537(8) Uani d . 1
Cl Cl1 0.18785(5) 0.57036(2) 0.304291(18) 0.03464(9) Uani d . 1
N N1 0.11682(14) 0.39286(6) 0.19215(5) 0.02460(18) Uani d . 1
H H1 0.137(2) 0.2441(11) 0.2031(8) 0.033(4) Uiso d . 1
H H2 -0.070(2) 0.2735(10) 0.1735(8) 0.032(4) Uiso d . 1
C C1 0.03830(19) 0.29159(8) 0.20917(7) 0.0306(2) Uani d . 1
C C2 0.3154(2) 0.54219(9) 0.09897(8) 0.0354(3) Uani d . 1
H H2A 0.1898 0.5763 0.0918 0.053 Uiso calc R 1
H H2B 0.3973 0.5517 0.0536 0.053 Uiso calc R 1
H H2C 0.3824 0.5698 0.1437 0.053 Uiso calc R 1
C C3 0.50677(19) 0.34119(9) 0.13255(8) 0.0369(3) Uani d . 1
H H3A 0.5686 0.3693 0.1782 0.055 Uiso calc R 1
H H3B 0.5944 0.3496 0.0887 0.055 Uiso calc R 1
H H3C 0.4814 0.2701 0.1406 0.055 Uiso calc R 1
C C4 0.1510(3) 0.35033(13) 0.02898(8) 0.0504(4) Uani d . 1
H H4A 0.1302 0.2790 0.0379 0.076 Uiso calc R 1
H H4B 0.2349 0.3593 -0.0159 0.076 Uiso calc R 1
H H4C 0.0245 0.3829 0.0202 0.076 Uiso calc R 1

loop_
_atom_site_aniso_label
_atom_site_aniso_U_11
_atom_site_aniso_U_22
_atom_site_aniso_U_33
_atom_site_aniso_U_12
_atom_site_aniso_U_13
_atom_site_aniso_U_23
Si1 0.02333(19) 0.01455(16) 0.02502(19) 0.000 -0.00037(14) 0.000
Si2 0.02933(16) 0.02430(14) 0.02246(14) 0.00195(11) -0.00060(11) -0.00170(10)
Cl1 0.03630(16) 0.02733(14) 0.04030(16) -0.00977(11) -0.00224(12) -0.00768(10)
N1 0.0290(5) 0.0161(3) 0.0286(4) 0.0008(3) 0.0024(3) -0.0011(3)
C1 0.0386(6) 0.0163(4) 0.0368(6) 0.0002(4) 0.0038(5) -0.0028(4)
C2 0.0380(6) 0.0289(5) 0.0394(6) 0.0018(5) 0.0065(5) 0.0071(5)
C3 0.0343(6) 0.0349(6) 0.0415(7) 0.0092(5) 0.0038(5) -0.0033(5)
C4 0.0610(9) 0.0616(9) 0.0286(6) -0.0121(7) -0.0087(6) -0.0063(6)

loop_
_atom_type_symbol
_atom_type_description
_atom_type_scat_dispersion_real
_atom_type_scat_dispersion_imag
_atom_type_scat_source
C C 0.0033 0.0016 'International Tables Vol C Tables 4.2.6.8 and 6.1.1.4'
H H 0.0000 0.0000 'International Tables Vol C Tables 4.2.6.8 and 6.1.1.4'
N N 0.0061 0.0033 'International Tables Vol C Tables 4.2.6.8 and 6.1.1.4'
Si Si 0.0817 0.0704 'International Tables Vol C Tables 4.2.6.8 and 6.1.1.4'
Cl Cl 0.1484 0.1585 'International Tables Vol C Tables 4.2.6.8 and 6.1.1.4'

loop_
_geom_angle_atom_site_label_1
_geom_angle_atom_site_label_2
_geom_angle_atom_site_label_3
_geom_angle_site_symmetry_1
_geom_angle_site_symmetry_3
_geom_angle
_geom_angle_publ_flag
N1 Si1 N1 3 . 99.77(6) y
N1 Si1 Cl1 3 . 114.98(3) ?
N1 Si1 Cl1 . . 112.94(3) ?
N1 Si1 Cl1 3 3 112.94(3) ?
N1 Si1 Cl1 . 3 114.98(3) ?
Cl1 Si1 Cl1 . 3 101.87(2) y
N1 Si2 C4 . . 108.64(6) ?
N1 Si2 C3 . . 109.44(6) ?
C4 Si2 C3 . . 109.23(7) ?
N1 Si2 C2 . . 108.24(5) ?
C4 Si2 C2 . . 110.93(7) ?
C3 Si2 C2 . . 110.33(6) ?
C1 N1 Si1 . . 107.29(7) y
C1 N1 Si2 . . 118.23(7) y
Si1 N1 Si2 . . 133.73(5) y
N1 C1 C1 . 3 108.12(6) ?
N1 C1 H1 . . 109.9(9) ?
C1 C1 H1 3 . 110.7(9) ?
N1 C1 H2 . . 111.3(8) ?
C1 C1 H2 3 . 109.5(8) ?
H1 C1 H2 . . 107.3(12) ?
Si2 C2 H2A . . 109.5 ?
Si2 C2 H2B . . 109.5 ?
H2A C2 H2B . . 109.5 ?
Si2 C2 H2C . . 109.5 ?
H2A C2 H2C . . 109.5 ?
H2B C2 H2C . . 109.5 ?
Si2 C3 H3A . . 109.5 ?
Si2 C3 H3B . . 109.5 ?
H3A C3 H3B . . 109.5 ?
Si2 C3 H3C . . 109.5 ?
H3A C3 H3C . . 109.5 ?
H3B C3 H3C . . 109.5 ?
Si2 C4 H4A . . 109.5 ?
Si2 C4 H4B . . 109.5 ?
H4A C4 H4B . . 109.5 ?
Si2 C4 H4C . . 109.5 ?
H4A C4 H4C . . 109.5 ?
H4B C4 H4C . . 109.5 ?

loop_
_geom_bond_atom_site_label_1
_geom_bond_atom_site_label_2
_geom_bond_site_symmetry_2
_geom_bond_distance
_geom_bond_publ_flag
Si1 N1 . 1.6866(9) y
Si1 Cl1 . 2.0562(3) y
Si2 N1 . 1.7413(10) y
Si2 C4 . 1.8605(14) ?
Si2 C3 . 1.8607(13) ?
Si2 C2 . 1.8606(13) ?
N1 C1 . 1.4912(14) y
C1 C1 3 1.524(2) y
C1 H1 . 0.933(16) ?
C1 H2 . 1.000(15) ?
C2 H2A . 0.9800 ?
C2 H2B . 0.9800 ?
C2 H2C . 0.9800 ?
C3 H3A . 0.9800 ?
C3 H3B . 0.9800 ?
C3 H3C . 0.9800 ?
C4 H4A . 0.9800 ?
C4 H4B . 0.9800 ?
C4 H4C . 0.9800 ?

loop_
_geom_torsion_atom_site_label_1
_geom_torsion_atom_site_label_2
_geom_torsion_atom_site_label_3
_geom_torsion_atom_site_label_4
_geom_torsion_site_symmetry_1
_geom_torsion_site_symmetry_4
_geom_torsion
N1 Si1 N1 C1 3 . 9.58(6)
Cl1 Si1 N1 C1 . . 132.14(7)
Cl1 Si1 N1 C1 3 . -111.53(7)
N1 Si1 N1 Si2 3 . 179.11(10)
Cl1 Si1 N1 Si2 . . -58.33(8)
Cl1 Si1 N1 Si2 3 . 58.00(9)
C4 Si2 N1 C1 . . 51.39(11)
C3 Si2 N1 C1 . . -67.80(10)
C2 Si2 N1 C1 . . 171.92(9)
C4 Si2 N1 Si1 . . -117.26(10)
C3 Si2 N1 Si1 . . 123.55(8)
C2 Si2 N1 Si1 . . 3.27(10)
Si1 N1 C1 C1 . 3 -25.45(14)
Si2 N1 C1 C1 . 3 163.12(10)
